data_2222628
loop_
_publ_author_name
'Aliyu, Lawal'
'Mohamed, Nornisah'
'Quah, Ching Kheng'
'Fun, Hoong-Kun'

_publ_section_title
;
 3-Hydroxy-3-(methoxycarbonyl)pentanedioic acid
;
_journal_coeditor_code CI2844
_journal_issue 8
_journal_name_full 'Acta Crystallographica Section E'
_journal_page_first o1843
_journal_paper_doi 10.1107/S1600536809025598
_journal_volume 65
_journal_year 2009
_chemical_formula_iupac 'C7 H10 O7'
_chemical_formula_moiety 'C7 H10 O7'
_chemical_formula_sum 'C7 H10 O7'
_chemical_formula_weight 206.15
_chemical_name_systematic
;
3-Hydroxy-3-(methoxycarbonyl)pentanedioic acid
;
_space_group_IT_number 61
_symmetry_cell_setting orthorhombic
_symmetry_space_group_name_Hall '-P 2ac 2ab'
_symmetry_space_group_name_H-M 'P b c a'
_atom_sites_solution_hydrogens geom
_atom_sites_solution_primary direct
_atom_sites_solution_secondary difmap
_audit_creation_method SHELXL-97
_cell_angle_alpha 90.00
_cell_angle_beta 90.00
_cell_angle_gamma 90.00
_cell_formula_units_Z 8
_cell_length_a 12.7110(4)
_cell_length_b 5.8323(2)
_cell_length_c 23.8844(7)
_cell_measurement_reflns_used 9850
_cell_measurement_temperature 100
_cell_measurement_theta_max 36.68
_cell_measurement_theta_min 3.21
_cell_volume 1770.65(10)
_computing_cell_refinement 'SAINT (Bruker, 2005)'
_computing_data_collection 'APEX2 (Bruker, 2005)'
_computing_data_reduction 'SAINT (Bruker, 2005)'
_computing_molecular_graphics 'SHELXTL (Sheldrick, 2008)'
_computing_publication_material
;
SHELXTL (Sheldrick, 2008) and PLATON (Spek, 2009)
;
_computing_structure_refinement 'SHELXTL (Sheldrick, 2008)'
_computing_structure_solution 'SHELXTL (Sheldrick, 2008)'
_diffrn_ambient_temperature 100
_diffrn_measured_fraction_theta_full 0.998
_diffrn_measured_fraction_theta_max 0.998
_diffrn_measurement_device_type
;
Bruker SMART APEXII CCD area-detector
;
_diffrn_measurement_method '\f and \w'
_diffrn_radiation_monochromator graphite
_diffrn_radiation_source 'fine-focus sealed tube'
_diffrn_radiation_type MoK\a
_diffrn_radiation_wavelength 0.71073
_diffrn_reflns_av_R_equivalents 0.0295
_diffrn_reflns_av_sigmaI/netI 0.0158
_diffrn_reflns_limit_h_max 21
_diffrn_reflns_limit_h_min -21
_diffrn_reflns_limit_k_max 9
_diffrn_reflns_limit_k_min -8
_diffrn_reflns_limit_l_max 39
_diffrn_reflns_limit_l_min -39
_diffrn_reflns_number 54585
_diffrn_reflns_theta_full 36.71
_diffrn_reflns_theta_max 36.71
_diffrn_reflns_theta_min 2.34
_diffrn_standards_number 0
_exptl_absorpt_coefficient_mu 0.142
_exptl_absorpt_correction_T_max 0.9851
_exptl_absorpt_correction_T_min 0.9269
_exptl_absorpt_correction_type multi-scan
_exptl_absorpt_process_details '(<i>SADABS</i>; Bruker, 2005)'
_exptl_crystal_colour colourless
_exptl_crystal_density_diffrn 1.547
_exptl_crystal_density_method 'not measured'
_exptl_crystal_description Plate
_exptl_crystal_F_000 864
_exptl_crystal_size_max 0.543
_exptl_crystal_size_mid 0.177
_exptl_crystal_size_min 0.106
_refine_diff_density_max 0.561
_refine_diff_density_min -0.245
_refine_ls_extinction_method none
_refine_ls_goodness_of_fit_ref 1.121
_refine_ls_hydrogen_treatment refall
_refine_ls_matrix_type full
_refine_ls_number_parameters 167
_refine_ls_number_reflns 4404
_refine_ls_number_restraints 0
_refine_ls_restrained_S_all 1.121
_refine_ls_R_factor_all 0.0458
_refine_ls_R_factor_gt 0.0408
_refine_ls_shift/su_max 0.001
_refine_ls_shift/su_max_lt 0.001
_refine_ls_shift/su_mean 0.000
_refine_ls_structure_factor_coef Fsqd
_refine_ls_weighting_details 'calc w=1/[\s^2^(Fo^2^)+(0.0517P)^2^+0.4849P] where P=(Fo^2^+2Fc^2^)/3'
_refine_ls_weighting_scheme calc
_refine_ls_wR_factor_gt 0.1038
_refine_ls_wR_factor_ref 0.1066
_reflns_number_gt 4059
_reflns_number_total 4404
_reflns_threshold_expression I>2\s(I)
_cod_data_source_file ci2844.cif
_cod_data_source_block I
_cod_depositor_comments
;
The following automatic conversions were performed:
'_symmetry_cell_setting' value 'Orthorhombic' changed to 'orthorhombic'
according to '/home/saulius/struct/CIF-dictionaries/cif_core.dic'
dictionary named 'cif_core.dic' version 2.4.1 from 2010-06-29.

Automatic conversion script
Id: cif_fix_enum 1527 2010-12-29 10:47:43Z saulius 

The following automatic conversions were performed:

'_symmetry_cell_setting' value 'Orthorhombic' changed to
'orthorhombic' according to
/home/saulius/struct/CIF-dictionaries/cif_core.dic dictionary named
'cif_core.dic' version 2.4.1 from 2010-06-29.

Automatic conversion script
Id: cif_fix_values 1715 2011-07-08 13:25:40Z adriana 
;
_cod_database_code 2222628
_cod_database_fobs_code 2222628

loop_
_symmetry_equiv_pos_as_xyz
'x, y, z'
'-x+1/2, -y, z+1/2'
'-x, y+1/2, -z+1/2'
'x+1/2, -y+1/2, -z'
'-x, -y, -z'
'x-1/2, y, -z-1/2'
'x, -y-1/2, z-1/2'
'-x-1/2, y-1/2, z'

loop_
_atom_site_type_symbol
_atom_site_label
_atom_site_fract_x
_atom_site_fract_y
_atom_site_fract_z
_atom_site_U_iso_or_equiv
_atom_site_adp_type
_atom_site_calc_flag
_atom_site_refinement_flags
_atom_site_occupancy
_atom_site_disorder_assembly
_atom_site_disorder_group
O O1 0.02576(5) 0.61486(11) 0.25826(2) 0.01728(11) Uani d . 1 . .
O O2 0.17885(5) 0.80419(12) 0.24936(3) 0.01938(12) Uani d . 1 . .
O O3 0.08405(4) 0.23143(9) 0.34206(2) 0.01268(10) Uani d . 1 . .
O O4 0.12975(5) 0.07178(11) 0.47512(3) 0.01837(12) Uani d . 1 . .
O O5 -0.02721(4) 0.24507(10) 0.46792(2) 0.01487(11) Uani d . 1 . .
O O6 -0.11179(4) 0.42068(10) 0.35333(2) 0.01375(10) Uani d . 1 . .
O O7 -0.04401(4) 0.74583(10) 0.38809(3) 0.01586(11) Uani d . 1 . .
C C1 0.10969(5) 0.67852(13) 0.27732(3) 0.01260(11) Uani d . 1 . .
C C2 0.14594(5) 0.62879(13) 0.33592(3) 0.01235(11) Uani d . 1 . .
C C3 0.07801(5) 0.45077(12) 0.36661(3) 0.01026(11) Uani d . 1 . .
C C4 0.12280(5) 0.42501(12) 0.42612(3) 0.01211(11) Uani d . 1 . .
C C5 0.06767(5) 0.23834(12) 0.45814(3) 0.01218(11) Uani d . 1 . .
C C6 -0.03676(5) 0.53355(12) 0.36864(3) 0.01112(11) Uani d . 1 . .
C C7 -0.14757(6) 0.85003(15) 0.38333(4) 0.02113(15) Uani d . 1 . .
H H2A 0.1457(11) 0.771(2) 0.3557(6) 0.020(3) Uiso d . 1 . .
H H2B 0.2200(10) 0.580(2) 0.3349(6) 0.021(3) Uiso d . 1 . .
H H4A 0.1116(10) 0.567(2) 0.4477(6) 0.016(3) Uiso d . 1 . .
H H4B 0.1959(10) 0.390(2) 0.4241(5) 0.015(3) Uiso d . 1 . .
H H7A -0.1957(12) 0.773(3) 0.4079(7) 0.033(4) Uiso d . 1 . .
H H7B -0.1406(11) 1.010(3) 0.3934(6) 0.023(3) Uiso d . 1 . .
H H7C -0.1741(14) 0.827(3) 0.3455(7) 0.039(4) Uiso d . 1 . .
H H1O2 0.1539(13) 0.834(3) 0.2177(7) 0.038(4) Uiso d . 1 . .
H H1O3 0.0466(12) 0.225(3) 0.3117(7) 0.032(4) Uiso d . 1 . .
H H1O4 0.0934(14) -0.032(4) 0.4959(8) 0.046(5) Uiso d . 1 . .

loop_
_atom_site_aniso_label
_atom_site_aniso_U_11
_atom_site_aniso_U_22
_atom_site_aniso_U_33
_atom_site_aniso_U_12
_atom_site_aniso_U_13
_atom_site_aniso_U_23
O1 0.0175(2) 0.0178(3) 0.0166(2) -0.00488(19) -0.00472(18) 0.00421(19)
O2 0.0153(2) 0.0256(3) 0.0172(3) -0.0040(2) -0.00089(18) 0.0107(2)
O3 0.0149(2) 0.0102(2) 0.0130(2) 0.00161(16) -0.00136(16) -0.00159(16)
O4 0.0142(2) 0.0180(3) 0.0229(3) 0.00341(19) 0.00330(19) 0.0089(2)
O5 0.0123(2) 0.0159(2) 0.0164(2) 0.00103(17) 0.00198(16) 0.00301(18)
O6 0.0111(2) 0.0156(2) 0.0145(2) -0.00290(17) -0.00018(16) -0.00210(17)
O7 0.0116(2) 0.0115(2) 0.0245(3) 0.00166(17) -0.00251(18) -0.00385(19)
C1 0.0128(2) 0.0115(3) 0.0135(3) 0.0001(2) 0.00038(19) 0.0027(2)
C2 0.0111(2) 0.0132(3) 0.0128(3) -0.0015(2) -0.00051(19) 0.0029(2)
C3 0.0101(2) 0.0097(2) 0.0110(2) -0.00015(19) -0.00016(18) 0.00032(19)
C4 0.0120(2) 0.0133(3) 0.0110(3) -0.0015(2) -0.00097(19) 0.0013(2)
C5 0.0129(2) 0.0136(3) 0.0100(2) 0.0004(2) 0.00019(18) 0.0006(2)
C6 0.0110(2) 0.0106(3) 0.0118(3) -0.00047(19) -0.00006(18) 0.0002(2)
C7 0.0146(3) 0.0169(3) 0.0319(4) 0.0051(3) -0.0034(3) -0.0041(3)

loop_
_atom_type_symbol
_atom_type_description
_atom_type_scat_dispersion_real
_atom_type_scat_dispersion_imag
_atom_type_scat_source
C C 0.0033 0.0016 'International Tables Vol C Tables 4.2.6.8 and 6.1.1.4'
H H 0.0000 0.0000 'International Tables Vol C Tables 4.2.6.8 and 6.1.1.4'
O O 0.0106 0.0060 'International Tables Vol C Tables 4.2.6.8 and 6.1.1.4'

loop_
_geom_angle_atom_site_label_1
_geom_angle_atom_site_label_2
_geom_angle_atom_site_label_3
_geom_angle_site_symmetry_1
_geom_angle_site_symmetry_3
_geom_angle
_geom_angle_publ_flag
C1 O2 H1O2 . . 108.5(12) ?
C3 O3 H1O3 . . 111.0(11) ?
C5 O4 H1O4 . . 110.8(12) ?
C6 O7 C7 . . 115.21(6) ?
O1 C1 O2 . . 124.15(7) ?
O1 C1 C2 . . 123.93(6) ?
O2 C1 C2 . . 111.90(6) ?
C1 C2 C3 . . 113.75(6) ?
C1 C2 H2A . . 107.0(8) ?
C3 C2 H2A . . 110.5(8) ?
C1 C2 H2B . . 109.1(8) ?
C3 C2 H2B . . 110.7(8) ?
H2A C2 H2B . . 105.5(12) ?
O3 C3 C2 . . 112.60(5) ?
O3 C3 C6 . . 110.48(5) ?
C2 C3 C6 . . 109.64(5) ?
O3 C3 C4 . . 106.00(5) ?
C2 C3 C4 . . 107.38(5) ?
C6 C3 C4 . . 110.65(5) ?
C5 C4 C3 . . 111.60(6) ?
C5 C4 H4A . . 106.0(8) ?
C3 C4 H4A . . 110.4(8) ?
C5 C4 H4B . . 108.9(8) ?
C3 C4 H4B . . 109.6(8) ?
H4A C4 H4B . . 110.4(11) ?
O5 C5 O4 . . 123.61(7) ?
O5 C5 C4 . . 122.06(6) ?
O4 C5 C4 . . 114.32(6) ?
O6 C6 O7 . . 123.84(6) ?
O6 C6 C3 . . 124.41(6) ?
O7 C6 C3 . . 111.74(6) ?
O7 C7 H7A . . 109.5(10) ?
O7 C7 H7B . . 107.5(8) ?
H7A C7 H7B . . 111.0(13) ?
O7 C7 H7C . . 109.2(10) ?
H7A C7 H7C . . 106.4(14) ?
H7B C7 H7C . . 113.3(13) ?

loop_
_geom_bond_atom_site_label_1
_geom_bond_atom_site_label_2
_geom_bond_site_symmetry_2
_geom_bond_distance
_geom_bond_publ_flag
O1 C1 . 1.2179(9) ?
O2 C1 . 1.3251(9) ?
O2 H1O2 . 0.838(17) ?
O3 C3 . 1.4094(9) ?
O3 H1O3 . 0.869(16) ?
O4 C5 . 1.3156(9) ?
O4 H1O4 . 0.91(2) ?
O5 C5 . 1.2290(9) ?
O6 C6 . 1.2152(8) ?
O7 C6 . 1.3256(9) ?
O7 C7 . 1.4543(10) ?
C1 C2 . 1.5020(10) ?
C2 C3 . 1.5365(9) ?
C2 H2A . 0.956(14) ?
C2 H2B . 0.984(13) ?
C3 C6 . 1.5373(9) ?
C3 C4 . 1.5386(9) ?
C4 C5 . 1.5037(10) ?
C4 H4A . 0.984(13) ?
C4 H4B . 0.953(13) ?
C7 H7A . 0.960(16) ?
C7 H7B . 0.966(15) ?
C7 H7C . 0.973(17) ?

loop_
_geom_hbond_atom_site_label_D
_geom_hbond_atom_site_label_H
_geom_hbond_atom_site_label_A
_geom_hbond_site_symmetry_A
_geom_hbond_distance_DH
_geom_hbond_distance_HA
_geom_hbond_distance_DA
_geom_hbond_angle_DHA
_geom_hbond_publ_flag
O2 H1O2 O6 3 0.84(2) 1.85(2) 2.6838(8) 173(2) yes
O3 H1O3 O1 3_545 0.87(2) 2.01(2) 2.8549(8) 163(2) yes
O4 H1O4 O5 5_556 0.91(2) 1.73(2) 2.6391(9) 176(2) yes
C4 H4A O5 5_566 0.990(10) 2.530(10) 3.4035(9) 147.0(10) yes

loop_
_geom_torsion_atom_site_label_1
_geom_torsion_atom_site_label_2
_geom_torsion_atom_site_label_3
_geom_torsion_atom_site_label_4
_geom_torsion_site_symmetry_1
_geom_torsion_site_symmetry_2
_geom_torsion_site_symmetry_3
_geom_torsion_site_symmetry_4
_geom_torsion
_geom_torsion_publ_flag
O1 C1 C2 C3 . . . . 11.29(11) ?
O2 C1 C2 C3 . . . . -170.15(6) ?
C1 C2 C3 O3 . . . . 65.49(8) ?
C1 C2 C3 C6 . . . . -57.93(8) ?
C1 C2 C3 C4 . . . . -178.20(6) ?
O3 C3 C4 C5 . . . . -54.29(7) ?
C2 C3 C4 C5 . . . . -174.86(6) ?
C6 C3 C4 C5 . . . . 65.51(7) ?
C3 C4 C5 O5 . . . . -60.67(9) ?
C3 C4 C5 O4 . . . . 120.28(7) ?
C7 O7 C6 O6 . . . . -7.76(11) ?
C7 O7 C6 C3 . . . . 170.92(7) ?
O3 C3 C6 O6 . . . . 2.90(9) ?
C2 C3 C6 O6 . . . . 127.56(7) ?
C4 C3 C6 O6 . . . . -114.18(8) ?
O3 C3 C6 O7 . . . . -175.77(6) ?
C2 C3 C6 O7 . . . . -51.11(8) ?
C4 C3 C6 O7 . . . . 67.15(7) ?

loop_
_cod_related_entry_id
_cod_related_entry_database
_cod_related_entry_code
1 ChemSpider 10466788
